data_1576524
loop_
_publ_author_name
'Liu, Jin'
'Nan, Zi-Ang'
'Li, Qing'
'Shen, Chuan-Qi'
'Wang, Zuo-Bei'
'Lin, Fu-Lin'
'Chen, Ting'
'Liu, Lu-Yao'
'Xie, Zhuo-Zhou'
'Zhuo, Zhu'
'Wang, Wei'
'Huang, You-Gui'

_publ_section_title
;
 Unlocking spontaneous chiral resolution in silver clusters through steric
 and anionic control.
;
_journal_issue 10
_journal_name_full 'Chemical science'
_journal_page_first 4948
_journal_page_last 4954
_journal_paper_doi 10.1039/d5sc08561f
_journal_volume 17
_journal_year 2026
_chemical_formula_moiety 'C60 H66 Ag3 N14, 2(C H3 O3 S), C F3 O3 S'
_chemical_formula_sum 'C63 H72 Ag3 F3 N14 O9 S3'
_chemical_formula_weight 1646.13
_space_group_crystal_system triclinic
_space_group_IT_number 2
_space_group_name_Hall '-P 1'
_space_group_name_H-M_alt 'P -1'
_atom_sites_solution_hydrogens geom
_audit_creation_date 2025-06-18
_audit_creation_method
;
Olex2 1.5
(compiled 2025.04.05 svn.rf049d14d for OlexSys, GUI svn.r7217)
;
_audit_update_record
;
2025-10-16 deposited with the CCDC.	2026-01-20 downloaded from the CCDC.
;
_cell_angle_alpha 104.418(3)
_cell_angle_beta 97.720(3)
_cell_angle_gamma 112.870(3)
_cell_formula_units_Z 2
_cell_length_a 13.5048(15)
_cell_length_b 15.8262(17)
_cell_length_c 20.590(3)
_cell_measurement_reflns_used 9406
_cell_measurement_temperature 200.00
_cell_measurement_theta_max 26.47
_cell_measurement_theta_min 2.22
_cell_volume 3793.1(8)
_computing_cell_refinement 'SAINT V8.40A (Bruker, 2019)'
_computing_data_reduction 'SAINT V8.40A (Bruker, 2019)'
_computing_molecular_graphics 'Olex2 1.5 (Dolomanov et al., 2009)'
_computing_publication_material 'Olex2 1.5 (Dolomanov et al., 2009)'
_computing_structure_refinement 'SHELXL 2018/3 (Sheldrick, 2015)'
_computing_structure_solution 'SHELXT 2014/5 (Sheldrick, 2014)'
_diffrn_ambient_temperature 200.00
_diffrn_measured_fraction_theta_full 0.999
_diffrn_measured_fraction_theta_max 0.996
_diffrn_measurement_device_type 'Bruker APEX-II CCD'
_diffrn_measurement_method '\f and \w scans'
_diffrn_radiation_type MoK\a
_diffrn_radiation_wavelength 0.71073
_diffrn_reflns_av_R_equivalents 0.1283
_diffrn_reflns_av_unetI/netI 0.0721
_diffrn_reflns_Laue_measured_fraction_full 0.999
_diffrn_reflns_Laue_measured_fraction_max 0.996
_diffrn_reflns_limit_h_max 17
_diffrn_reflns_limit_h_min -17
_diffrn_reflns_limit_k_max 20
_diffrn_reflns_limit_k_min -20
_diffrn_reflns_limit_l_max 26
_diffrn_reflns_limit_l_min -26
_diffrn_reflns_number 146991
_diffrn_reflns_point_group_measured_fraction_full 0.999
_diffrn_reflns_point_group_measured_fraction_max 0.996
_diffrn_reflns_theta_full 25.242
_diffrn_reflns_theta_max 27.605
_diffrn_reflns_theta_min 2.144
_diffrn_source_current 1.4
_diffrn_source_power 0.07
_diffrn_source_voltage 50.0
_diffrn_standards_number 0
_exptl_absorpt_coefficient_mu 0.916
_exptl_absorpt_correction_T_max 0.7456
_exptl_absorpt_correction_T_min 0.5958
_exptl_absorpt_correction_type none
_exptl_absorpt_process_details
;
SADABS-2016/2 (Bruker,2016/2) was used for absorption correction.
wR2(int) was 0.1262 before and 0.0865 after correction.
The Ratio of minimum to maximum transmission is 0.7991.
The \l/2 correction factor is Not present.
;
_exptl_crystal_colour colourless
_exptl_crystal_colour_primary colourless
_exptl_crystal_density_diffrn 1.441
_exptl_crystal_description needle
_exptl_crystal_F_000 1672
_exptl_crystal_size_max 0.3
_exptl_crystal_size_mid 0.1
_exptl_crystal_size_min 0.08
_refine_diff_density_max 2.224
_refine_diff_density_min -1.616
_refine_diff_density_rms 0.164
_refine_ls_extinction_method none
_refine_ls_goodness_of_fit_ref 1.035
_refine_ls_hydrogen_treatment constr
_refine_ls_matrix_type full
_refine_ls_number_parameters 898
_refine_ls_number_reflns 17531
_refine_ls_number_restraints 148
_refine_ls_restrained_S_all 1.054
_refine_ls_R_factor_all 0.1257
_refine_ls_R_factor_gt 0.0757
_refine_ls_shift/su_max 0.001
_refine_ls_shift/su_mean 0.000
_refine_ls_structure_factor_coef Fsqd
_refine_ls_weighting_details 'w=1/[\s^2^(Fo^2^)+(0.1482P)^2^+3.5013P] where P=(Fo^2^+2Fc^2^)/3'
_refine_ls_weighting_scheme calc
_refine_ls_wR_factor_gt 0.2066
_refine_ls_wR_factor_ref 0.2509
_reflns_Friedel_coverage 0.000
_reflns_number_gt 10551
_reflns_number_total 17531
_reflns_threshold_expression 'I > 2\s(I)'
_cod_data_source_file d5sc08561f2.cif
_cod_data_source_block mo_2ch3agna_0m
_cod_depositor_comments 'Adding full bibliography for 1576523--1576527.cif.'
_cod_original_cell_volume 3793.0(8)
_cod_original_sg_symbol_H-M P-1
_cod_database_code 1576524
_shelx_shelxl_version_number 2018/3
_shelx_space_group_comment
;
The symmetry employed for this shelxl refinement is uniquely defined
by the following loop, which should always be used as a source of
symmetry information in preference to the above space-group names.
They are only intended as comments.
;
_shelx_estimated_absorpt_t_max 0.930
_shelx_estimated_absorpt_t_min 0.771
_olex2_refinement_description
;
1. Fixed Uiso
 At 1.2 times of:
  All C(H) groups, All C(H,H) groups, All N(H) groups
 At 1.5 times of:
  All C(H,H,H) groups
2. Restrained distances
 C1-F1
 1.35 with sigma of 0.02
 C1-F5
 1.35 with sigma of 0.02
 C1-F2
 1.35 with sigma of 0.02
 C1-F6
 1.35 with sigma of 0.02
 C1-F3
 1.35 with sigma of 0.02
 C1-F4
 1.35 with sigma of 0.02
 F4-F5
 2.2 with sigma of 0.02
 F5-F6
 2.2 with sigma of 0.02
 F6-F4
 2.2 with sigma of 0.02
 F3-F1
 2.2 with sigma of 0.02
 F1-F2
 2.2 with sigma of 0.02
 F2-F3
 2.2 with sigma of 0.02
 S2-O2 \\sim S2-O4 \\sim S2-O5
 with sigma of 0.02
 S2-F1 \\sim S2-F2 \\sim S2-F3 \\sim S2-F4 \\sim S2-F5 \\sim S2-F6
 with sigma of 0.02
 C1-O2 \\sim C1-O4 \\sim C1-O5
 with sigma of 0.02
3. Rigid bond restraints
 C1, F5
 with sigma for 1-2 distances of 0.01 and sigma for 1-3 distances of 0.01
4. Uiso/Uaniso restraints and constraints
F1 \\sim F5 \\sim F2 \\sim F6 \\sim C1 \\sim F4 \\sim F3: within 2A with sigma
of 0.01 and sigma for terminal atoms of 0.02 within 2A
S2 \\sim O5 \\sim O2 \\sim O4: within 2A with sigma of 0.01 and sigma for
terminal atoms of 0.02 within 2A
O66 \\sim O67 \\sim S1 \\sim C63 \\sim O69: within 2A with sigma of 0.01 and
sigma for terminal atoms of 0.02 within 2A
5. Others
 Sof(F1)=Sof(F2)=Sof(F3)=1-FVAR(1)
 Sof(F4)=Sof(F5)=Sof(F6)=FVAR(1)
6.a Secondary CH2 refined with riding coordinates:
 C8(H8A,H8B), C9(H9A,H9B), C22(H22A,H22B), C23(H23A,H23B), C33(H33A,H33B),
 C50(H50A,H50B)
6.b Aromatic/amide H refined with riding coordinates:
 N2(H2), N5(H5), N6(H6), N9(H9), N11(H11), C2(H2A), C5(H5A), C12(H12),
 C17(H17), C27(H27), C32(H32), N37(H37), C38(H38), C43(H43), C44(H44), C49(H49),
  C54(H54), C59(H59)
6.c Idealised Me refined as rotating group:
 C14(H14A,H14B,H14C), C16(H16A,H16B,H16C), C29(H29A,H29B,H29C), C31(H31A,H31B,
 H31C), C40(H40A,H40B,H40C), C42(H42A,H42B,H42C), C46(H46A,H46B,H46C), C48(H48A,
 H48B,H48C), C56(H56A,H56B,H56C), C58(H58A,H58B,H58C), C60(H60A,H60B,H60C),
 C61(H61A,H61B,H61C), C62(H62A,H62B,H62C), C63(H63A,H63B,H63C)
;
_smtbx_masks_void_probe_radius 1.2
_smtbx_masks_void_truncation_radius 1.2
_olex2_submission_special_instructions 'No special instructions were received'

loop_
_space_group_symop_operation_xyz
'x, y, z'
'-x, -y, -z'

loop_
_atom_site_label
_atom_site_type_symbol
_atom_site_fract_x
_atom_site_fract_y
_atom_site_fract_z
_atom_site_U_iso_or_equiv
_atom_site_adp_type
_atom_site_occupancy
_atom_site_site_symmetry_order
_atom_site_calc_flag
_atom_site_refinement_flags_posn
_atom_site_refinement_flags_adp
_atom_site_refinement_flags_occupancy
_atom_site_disorder_assembly
_atom_site_disorder_group
Ag1 Ag 0.65172(4) 0.42984(4) 0.34595(3) 0.04378(16) Uani 1 1 d . . . . .
Ag2 Ag 0.55579(4) 0.25563(4) 0.20570(3) 0.04476(16) Uani 1 1 d . . . . .
Ag3 Ag 0.55236(4) 0.19869(4) 0.33713(3) 0.04697(17) Uani 1 1 d . . . . .
S3 S 0.85177(17) 0.66234(15) 0.48627(12) 0.0574(5) Uani 1 1 d . . . . .
S2 S 1.0964(3) 0.4345(2) 0.15021(14) 0.0842(8) Uani 1 1 d D U . . .
S1 S 0.9562(3) 0.0423(3) 0.1527(2) 0.0994(10) Uani 1 1 d . U . . .
F1 F 0.9011(8) 0.3481(14) 0.0918(8) 0.193(6) Uani 0.72(2) 1 d D U P A 2
F2 F 1.0026(16) 0.4534(8) 0.0449(7) 0.136(5) Uani 0.72(2) 1 d D U P A 2
F4 F 0.980(3) 0.2969(13) 0.0390(13) 0.153(9) Uani 0.28(2) 1 d D U P A 1
N14 N 0.3950(4) 0.0885(4) 0.2751(3) 0.0402(12) Uani 1 1 d . . . . .
O8 O 0.8565(9) 0.6978(5) 0.5581(4) 0.123(3) Uani 1 1 d . . . . .
O9 O 0.7389(5) 0.6186(5) 0.4450(4) 0.081(2) Uani 1 1 d . . . . .
O7 O 0.9021(4) 0.5974(4) 0.4690(4) 0.0681(17) Uani 1 1 d . . . . .
N1 N 0.6056(4) 0.1419(4) 0.1910(3) 0.0392(12) Uani 1 1 d . . . . .
N2 N 0.7023(5) 0.0571(4) 0.1793(3) 0.0417(13) Uani 1 1 d . . . . .
H2 H 0.757255 0.041109 0.187083 0.050 Uiso 1 1 calc R U . . .
N3 N 0.7920(4) 0.3056(4) 0.3007(3) 0.0384(12) Uani 1 1 d . . . . .
N4 N 0.7004(4) 0.2615(4) 0.4173(3) 0.0377(12) Uani 1 1 d . . . . .
N5 N 0.8713(4) 0.3268(4) 0.4841(3) 0.0426(13) Uani 1 1 d . . . . .
H5 H 0.944168 0.360178 0.498616 0.051 Uiso 1 1 calc R U . . .
N6 N 0.2198(4) 0.0113(4) 0.2146(3) 0.0464(14) Uani 1 1 d . . . . .
H6 H 0.150964 0.000607 0.197703 0.056 Uiso 1 1 calc R U . . .
N7 N 0.3554(4) 0.2678(4) 0.2777(3) 0.0400(12) Uani 1 1 d . . . . .
N8 N 0.5474(5) 0.3998(4) 0.4126(3) 0.0441(13) Uani 1 1 d . . . . .
N9 N 0.4009(5) 0.3597(4) 0.4553(3) 0.0444(13) Uani 1 1 d . . . . .
H9 H 0.331300 0.340727 0.457420 0.053 Uiso 1 1 calc R U . . .
N10 N 0.4860(5) 0.3445(4) 0.1776(3) 0.0445(13) Uani 1 1 d . . . . .
N11 N 0.9123(5) 0.5198(4) 0.2441(3) 0.0426(13) Uani 1 1 d . . . . .
H11 H 0.968086 0.516024 0.227970 0.051 Uiso 1 1 calc R U . . .
N12 N 0.7646(4) 0.4786(4) 0.2864(3) 0.0386(12) Uani 1 1 d . . . . .
O5 O 1.0859(5) 0.5158(4) 0.1889(3) 0.0730(17) Uani 1 1 d D U . . .
C37 C 0.5455(6) 0.0567(5) 0.1346(4) 0.0411(15) Uani 1 1 d . . . . .
C2 C 0.4394(6) 0.0206(5) 0.0906(4) 0.0423(15) Uani 1 1 d . . . . .
H2A H 0.398120 0.057657 0.095100 0.051 Uiso 1 1 calc R U . . .
C3 C 0.3964(6) -0.0685(5) 0.0412(4) 0.0508(18) Uani 1 1 d . . . . .
C4 C 0.4594(7) -0.1232(5) 0.0335(4) 0.0533(19) Uani 1 1 d . . . . .
C5 C 0.5638(7) -0.0868(5) 0.0762(4) 0.0510(18) Uani 1 1 d . . . . .
H5A H 0.606927 -0.121999 0.070724 0.061 Uiso 1 1 calc R U . . .
C6 C 0.6048(6) 0.0027(5) 0.1275(4) 0.0399(14) Uani 1 1 d . . . . .
C7 C 0.6993(5) 0.1385(5) 0.2160(3) 0.0373(14) Uani 1 1 d . . . . .
C8 C 0.7906(6) 0.2097(5) 0.2802(4) 0.0416(15) Uani 1 1 d . . . . .
H8A H 0.780852 0.183279 0.318972 0.050 Uiso 1 1 calc R U . . .
H8B H 0.863247 0.216515 0.271599 0.050 Uiso 1 1 calc R U . . .
C9 C 0.8583(5) 0.3589(5) 0.3727(4) 0.0409(15) Uani 1 1 d . . . . .
H9A H 0.867251 0.426542 0.384947 0.049 Uiso 1 1 calc R U . . .
H9B H 0.933322 0.361347 0.376577 0.049 Uiso 1 1 calc R U . . .
C10 C 0.8071(5) 0.3141(5) 0.4235(3) 0.0374(14) Uani 1 1 d . . . . .
C11 C 0.6964(5) 0.2377(5) 0.4779(4) 0.0407(15) Uani 1 1 d . . . . .
C12 C 0.6050(6) 0.1835(6) 0.4988(4) 0.0523(18) Uani 1 1 d . . . . .
H12 H 0.531650 0.155847 0.469790 0.063 Uiso 1 1 calc R U . . .
C13 C 0.6236(7) 0.1711(6) 0.5628(5) 0.062(2) Uani 1 1 d . . . . .
C14 C 0.5256(8) 0.1139(9) 0.5868(5) 0.089(3) Uani 1 1 d . . . . .
H14A H 0.456334 0.094976 0.552610 0.133 Uiso 1 1 calc R U . . .
H14B H 0.526240 0.153974 0.631731 0.133 Uiso 1 1 calc R U . . .
H14C H 0.530590 0.055450 0.591549 0.133 Uiso 1 1 calc R U . . .
C15 C 0.7338(7) 0.2138(7) 0.6051(4) 0.063(2) Uani 1 1 d . . . . .
C16 C 0.7550(10) 0.1992(11) 0.6765(5) 0.107(4) Uani 1 1 d . . . . .
H16A H 0.726020 0.234929 0.708360 0.161 Uiso 1 1 calc R U . . .
H16B H 0.835138 0.223521 0.695559 0.161 Uiso 1 1 calc R U . . .
H16C H 0.717278 0.129889 0.670602 0.161 Uiso 1 1 calc R U . . .
C17 C 0.8241(6) 0.2651(6) 0.5833(4) 0.0565(19) Uani 1 1 d . . . . .
H17 H 0.898162 0.290562 0.610693 0.068 Uiso 1 1 calc R U . . .
C18 C 0.8018(5) 0.2775(5) 0.5198(4) 0.0427(15) Uani 1 1 d . . . . .
C19 C 0.3736(5) -0.0069(5) 0.2391(4) 0.0411(15) Uani 1 1 d . . . . .
C20 C 0.2632(6) -0.0558(5) 0.2000(4) 0.0410(14) Uani 1 1 d . . . . .
C21 C 0.3012(5) 0.0951(5) 0.2589(4) 0.0417(15) Uani 1 1 d . . . . .
C22 C 0.2825(6) 0.1808(5) 0.2923(4) 0.0505(17) Uani 1 1 d . . . . .
H22A H 0.203748 0.166134 0.274715 0.061 Uiso 1 1 calc R U . . .
H22B H 0.297815 0.194028 0.343139 0.061 Uiso 1 1 calc R U . . .
C23 C 0.3678(6) 0.3550(5) 0.3309(4) 0.0440(16) Uani 1 1 d . . . . .
H23A H 0.293396 0.348171 0.335755 0.053 Uiso 1 1 calc R U . . .
H23B H 0.402370 0.412205 0.316043 0.053 Uiso 1 1 calc R U . . .
C24 C 0.4380(5) 0.3714(4) 0.3998(3) 0.0376(14) Uani 1 1 d . . . . .
C25 C 0.5825(5) 0.4094(4) 0.4813(3) 0.0377(14) Uani 1 1 d . . . . .
C26 C 0.4890(5) 0.3820(5) 0.5083(4) 0.0400(14) Uani 1 1 d . . . . .
C27 C 0.4998(6) 0.3825(5) 0.5766(4) 0.0461(16) Uani 1 1 d . . . . .
H27 H 0.436451 0.362889 0.594626 0.055 Uiso 1 1 calc R U . . .
C28 C 0.6046(6) 0.4121(5) 0.6175(4) 0.0461(16) Uani 1 1 d . . . . .
C29 C 0.6184(8) 0.4081(7) 0.6920(4) 0.067(2) Uani 1 1 d . . . . .
H29A H 0.546358 0.389537 0.703357 0.101 Uiso 1 1 calc R U . . .
H29B H 0.671652 0.472188 0.724643 0.101 Uiso 1 1 calc R U . . .
H29C H 0.645999 0.360151 0.695453 0.101 Uiso 1 1 calc R U . . .
C30 C 0.7001(6) 0.4462(5) 0.5928(4) 0.0477(16) Uani 1 1 d . . . . .
C31 C 0.8137(7) 0.4847(7) 0.6392(5) 0.068(2) Uani 1 1 d . . . . .
H31A H 0.824330 0.537540 0.680471 0.102 Uiso 1 1 calc R U . . .
H31B H 0.869616 0.509367 0.614324 0.102 Uiso 1 1 calc R U . . .
H31C H 0.821761 0.432555 0.653445 0.102 Uiso 1 1 calc R U . . .
C32 C 0.6874(6) 0.4434(5) 0.5238(4) 0.0463(16) Uani 1 1 d . . . . .
H32 H 0.750960 0.464950 0.506172 0.056 Uiso 1 1 calc R U . . .
C33 C 0.3076(6) 0.2667(6) 0.2080(4) 0.0538(19) Uani 1 1 d . . . . .
H33A H 0.281995 0.201127 0.174000 0.065 Uiso 1 1 calc R U . . .
H33B H 0.242129 0.280180 0.209408 0.065 Uiso 1 1 calc R U . . .
C34 C 0.3888(6) 0.3391(5) 0.1846(4) 0.0471(17) Uani 1 1 d . . . . .
C35 C 0.5306(6) 0.4176(5) 0.1491(4) 0.0476(17) Uani 1 1 d . . . . .
C36 C 0.4547(7) 0.4569(6) 0.1408(4) 0.0525(19) Uani 1 1 d . . . . .
N37 N 0.3661(6) 0.4055(5) 0.1633(3) 0.0559(17) Uani 1 1 d . . . . .
H37 H 0.305588 0.414221 0.163813 0.067 Uiso 1 1 calc R U . . .
C38 C 0.4750(9) 0.5315(6) 0.1131(4) 0.063(2) Uani 1 1 d . . . . .
H38 H 0.423304 0.558008 0.108121 0.076 Uiso 1 1 calc R U . . .
C39 C 0.5727(8) 0.5662(6) 0.0929(4) 0.063(2) Uani 1 1 d . . . . .
C40 C 0.5985(10) 0.6494(7) 0.0640(5) 0.084(3) Uani 1 1 d . . . . .
H40A H 0.535538 0.665812 0.060068 0.126 Uiso 1 1 calc R U . . .
H40B H 0.611217 0.629946 0.017994 0.126 Uiso 1 1 calc R U . . .
H40C H 0.665283 0.706083 0.095172 0.126 Uiso 1 1 calc R U . . .
C41 C 0.6473(7) 0.5223(6) 0.0977(4) 0.059(2) Uani 1 1 d . . . . .
C42 C 0.7491(8) 0.5546(7) 0.0701(5) 0.075(3) Uani 1 1 d . . . . .
H42A H 0.726518 0.547451 0.021001 0.113 Uiso 1 1 calc R U . . .
H42B H 0.787848 0.514548 0.074820 0.113 Uiso 1 1 calc R U . . .
H42C H 0.799096 0.622901 0.096533 0.113 Uiso 1 1 calc R U . . .
C43 C 0.6264(7) 0.4500(5) 0.1267(4) 0.0513(18) Uani 1 1 d . . . . .
H43 H 0.677092 0.422418 0.131263 0.062 Uiso 1 1 calc R U . . .
C44 C 0.2177(6) -0.1537(5) 0.1580(4) 0.0490(17) Uani 1 1 d . . . . .
H44 H 0.142583 -0.186686 0.131024 0.059 Uiso 1 1 calc R U . . .
C45 C 0.2841(8) -0.1998(5) 0.1572(4) 0.056(2) Uani 1 1 d . . . . .
C46 C 0.2371(10) -0.3053(6) 0.1136(5) 0.081(3) Uani 1 1 d . . . . .
H46A H 0.159417 -0.328095 0.088926 0.122 Uiso 1 1 calc R U . . .
H46B H 0.240968 -0.343809 0.143596 0.122 Uiso 1 1 calc R U . . .
H46C H 0.280502 -0.312471 0.079838 0.122 Uiso 1 1 calc R U . . .
C47 C 0.3959(7) -0.1512(6) 0.1969(4) 0.0523(18) Uani 1 1 d . . . . .
C48 C 0.4686(9) -0.2029(7) 0.1974(6) 0.079(3) Uani 1 1 d . . . . .
H48A H 0.434829 -0.258469 0.213336 0.119 Uiso 1 1 calc R U . . .
H48B H 0.542246 -0.158127 0.228801 0.119 Uiso 1 1 calc R U . . .
H48C H 0.476212 -0.225957 0.150372 0.119 Uiso 1 1 calc R U . . .
C49 C 0.4417(6) -0.0542(6) 0.2381(4) 0.0483(17) Uani 1 1 d . . . . .
H49 H 0.517047 -0.021303 0.264717 0.058 Uiso 1 1 calc R U . . .
C50 C 0.8445(6) 0.3587(5) 0.2554(4) 0.0414(15) Uani 1 1 d . . . . .
H50A H 0.807934 0.316835 0.206429 0.050 Uiso 1 1 calc R U . . .
H50B H 0.923687 0.371205 0.264519 0.050 Uiso 1 1 calc R U . . .
C51 C 0.8385(5) 0.4522(5) 0.2651(3) 0.0377(14) Uani 1 1 d . . . . .
C52 C 0.8833(6) 0.5956(5) 0.2527(4) 0.0439(15) Uani 1 1 d . . . . .
C53 C 0.7904(6) 0.5693(5) 0.2784(4) 0.0429(15) Uani 1 1 d . . . . .
C54 C 0.7378(6) 0.6300(5) 0.2903(4) 0.0502(17) Uani 1 1 d . . . . .
H54 H 0.673926 0.612642 0.307991 0.060 Uiso 1 1 calc R U . . .
C55 C 0.7807(8) 0.7164(6) 0.2758(5) 0.064(2) Uani 1 1 d . . . . .
C56 C 0.7239(11) 0.7808(8) 0.2886(7) 0.102(4) Uani 1 1 d . . . . .
H56A H 0.659314 0.750567 0.305849 0.152 Uiso 1 1 calc R U . . .
H56B H 0.699335 0.790362 0.245125 0.152 Uiso 1 1 calc R U . . .
H56C H 0.775838 0.843707 0.323138 0.152 Uiso 1 1 calc R U . . .
C57 C 0.8763(7) 0.7434(6) 0.2506(5) 0.062(2) Uani 1 1 d . . . . .
C58 C 0.9231(10) 0.8372(7) 0.2348(7) 0.100(4) Uani 1 1 d . . . . .
H58A H 0.871342 0.833177 0.194602 0.150 Uiso 1 1 calc R U . . .
H58B H 0.994921 0.848263 0.224408 0.150 Uiso 1 1 calc R U . . .
H58C H 0.933297 0.891136 0.275078 0.150 Uiso 1 1 calc R U . . .
C59 C 0.9276(7) 0.6828(6) 0.2379(4) 0.058(2) Uani 1 1 d . . . . .
H59 H 0.990957 0.699608 0.219725 0.070 Uiso 1 1 calc R U . . .
C60 C 0.4133(9) -0.2216(6) -0.0224(5) 0.076(3) Uani 1 1 d . . . . .
H60A H 0.352485 -0.269042 -0.010738 0.114 Uiso 1 1 calc R U . . .
H60B H 0.472426 -0.242576 -0.025548 0.114 Uiso 1 1 calc R U . . .
H60C H 0.385314 -0.216769 -0.067137 0.114 Uiso 1 1 calc R U . . .
C61 C 0.2806(7) -0.1110(6) -0.0050(4) 0.067(2) Uani 1 1 d . . . . .
H61A H 0.232810 -0.169482 0.004004 0.100 Uiso 1 1 calc R U . . .
H61B H 0.282915 -0.128048 -0.053743 0.100 Uiso 1 1 calc R U . . .
H61C H 0.250585 -0.063224 0.004589 0.100 Uiso 1 1 calc R U . . .
C62 C 0.9265(8) 0.7646(6) 0.4637(5) 0.068(2) Uani 1 1 d . . . . .
H62A H 1.005953 0.790700 0.485838 0.101 Uiso 1 1 calc R U . . .
H62B H 0.900725 0.814240 0.479611 0.101 Uiso 1 1 calc R U . . .
H62C H 0.914408 0.745854 0.413210 0.101 Uiso 1 1 calc R U . . .
C1 C 1.0052(11) 0.3891(8) 0.0739(7) 0.130(4) Uani 1 1 d D U . . .
O2 O 1.2027(6) 0.4625(7) 0.1340(5) 0.131(3) Uani 1 1 d D U . . .
O66 O 0.8443(8) -0.0239(7) 0.1383(8) 0.158(4) Uani 1 1 d . U . . .
O67 O 0.9919(14) 0.1100(11) 0.2254(6) 0.191(5) Uani 1 1 d . U . . .
C63 C 0.9666(11) 0.1184(10) 0.1037(8) 0.125(5) Uani 1 1 d . U . . .
H63A H 0.971371 0.087441 0.057398 0.187 Uiso 1 1 calc R U . . .
H63B H 1.033580 0.179985 0.126529 0.187 Uiso 1 1 calc R U . . .
H63C H 0.900862 0.130962 0.099331 0.187 Uiso 1 1 calc R U . . .
O69 O 1.0250(6) -0.0044(7) 0.1390(5) 0.110(3) Uani 1 1 d . U . . .
F3 F 1.0085(12) 0.3171(10) 0.0263(6) 0.148(5) Uani 0.72(2) 1 d D U P A 2
F5 F 0.915(2) 0.402(3) 0.0749(14) 0.161(7) Uani 0.28(2) 1 d D U P A 1
F6 F 1.062(3) 0.442(2) 0.0325(10) 0.142(8) Uani 0.28(2) 1 d D U P A 1
O4 O 1.0915(12) 0.3642(7) 0.1782(5) 0.172(5) Uani 1 1 d D U . . .

loop_
_atom_site_aniso_label
_atom_site_aniso_U_11
_atom_site_aniso_U_22
_atom_site_aniso_U_33
_atom_site_aniso_U_23
_atom_site_aniso_U_13
_atom_site_aniso_U_12
Ag1 0.0431(3) 0.0493(3) 0.0477(3) 0.0205(2) 0.0221(2) 0.0230(2)
Ag2 0.0501(3) 0.0456(3) 0.0516(3) 0.0195(3) 0.0154(2) 0.0312(3)
Ag3 0.0324(3) 0.0514(3) 0.0466(3) 0.0116(3) 0.0054(2) 0.0123(2)
S3 0.0536(11) 0.0548(11) 0.0640(13) 0.0187(10) 0.0248(10) 0.0215(9)
S2 0.135(2) 0.0996(19) 0.0695(16) 0.0426(14) 0.0457(16) 0.0880(19)
S1 0.0888(19) 0.127(2) 0.131(3) 0.072(2) 0.0439(18) 0.0727(19)
F1 0.121(8) 0.129(10) 0.225(11) -0.013(9) 0.057(8) -0.008(7)
F2 0.159(10) 0.120(7) 0.114(7) 0.046(6) -0.004(7) 0.055(7)
F4 0.134(12) 0.104(11) 0.169(12) 0.001(11) 0.025(11) 0.033(11)
N14 0.033(3) 0.041(3) 0.043(3) 0.010(3) 0.008(2) 0.016(2)
O8 0.200(10) 0.069(5) 0.070(5) 0.009(4) 0.058(6) 0.030(5)
O9 0.042(3) 0.078(4) 0.139(6) 0.059(4) 0.033(4) 0.025(3)
O7 0.033(3) 0.055(3) 0.108(5) 0.018(3) 0.017(3) 0.016(2)
N1 0.043(3) 0.038(3) 0.048(3) 0.019(3) 0.017(3) 0.024(2)
N2 0.047(3) 0.039(3) 0.052(3) 0.021(3) 0.020(3) 0.026(3)
N3 0.039(3) 0.038(3) 0.044(3) 0.019(2) 0.013(2) 0.018(2)
N4 0.031(3) 0.039(3) 0.040(3) 0.015(2) 0.008(2) 0.011(2)
N5 0.031(3) 0.052(3) 0.045(3) 0.023(3) 0.009(2) 0.015(3)
N6 0.029(3) 0.050(3) 0.055(4) 0.019(3) 0.008(3) 0.012(3)
N7 0.042(3) 0.040(3) 0.044(3) 0.016(3) 0.013(2) 0.022(3)
N8 0.047(3) 0.047(3) 0.045(3) 0.021(3) 0.021(3) 0.021(3)
N9 0.039(3) 0.050(3) 0.053(4) 0.021(3) 0.023(3) 0.022(3)
N10 0.055(3) 0.047(3) 0.044(3) 0.019(3) 0.014(3) 0.034(3)
N11 0.042(3) 0.044(3) 0.050(3) 0.023(3) 0.022(3) 0.019(3)
N12 0.039(3) 0.043(3) 0.040(3) 0.018(3) 0.017(2) 0.019(2)
O5 0.064(4) 0.080(4) 0.085(4) 0.024(3) 0.041(3) 0.037(3)
C37 0.048(4) 0.038(3) 0.041(4) 0.018(3) 0.014(3) 0.019(3)
C2 0.049(4) 0.045(4) 0.043(4) 0.024(3) 0.020(3) 0.023(3)
C3 0.048(4) 0.050(4) 0.044(4) 0.019(3) 0.017(3) 0.007(3)
C4 0.074(5) 0.037(4) 0.039(4) 0.011(3) 0.016(4) 0.015(4)
C5 0.069(5) 0.040(4) 0.051(4) 0.017(3) 0.028(4) 0.026(4)
C6 0.044(4) 0.040(3) 0.044(4) 0.020(3) 0.017(3) 0.021(3)
C7 0.037(3) 0.042(3) 0.039(4) 0.013(3) 0.011(3) 0.024(3)
C8 0.045(4) 0.040(3) 0.051(4) 0.020(3) 0.015(3) 0.026(3)
C9 0.029(3) 0.042(4) 0.049(4) 0.016(3) 0.009(3) 0.012(3)
C10 0.028(3) 0.040(3) 0.041(4) 0.015(3) 0.005(3) 0.013(3)
C11 0.033(3) 0.046(4) 0.045(4) 0.020(3) 0.013(3) 0.015(3)
C12 0.042(4) 0.057(4) 0.050(4) 0.017(4) 0.012(3) 0.014(3)
C13 0.055(5) 0.070(5) 0.060(5) 0.034(4) 0.025(4) 0.016(4)
C14 0.055(5) 0.115(8) 0.073(6) 0.053(6) 0.017(5) 0.000(5)
C15 0.055(5) 0.084(6) 0.051(5) 0.041(5) 0.017(4) 0.019(4)
C16 0.092(8) 0.167(12) 0.066(7) 0.076(8) 0.022(6) 0.037(8)
C17 0.044(4) 0.078(5) 0.049(4) 0.032(4) 0.012(3) 0.021(4)
C18 0.034(3) 0.050(4) 0.045(4) 0.023(3) 0.015(3) 0.013(3)
C19 0.038(3) 0.044(4) 0.046(4) 0.025(3) 0.016(3) 0.016(3)
C20 0.043(4) 0.040(3) 0.043(4) 0.020(3) 0.014(3) 0.017(3)
C21 0.033(3) 0.042(4) 0.047(4) 0.015(3) 0.009(3) 0.015(3)
C22 0.041(4) 0.049(4) 0.063(5) 0.023(4) 0.022(3) 0.017(3)
C23 0.043(4) 0.050(4) 0.049(4) 0.018(3) 0.012(3) 0.030(3)
C24 0.038(3) 0.035(3) 0.043(4) 0.011(3) 0.019(3) 0.017(3)
C25 0.042(3) 0.034(3) 0.038(4) 0.010(3) 0.015(3) 0.017(3)
C26 0.039(3) 0.043(4) 0.045(4) 0.012(3) 0.017(3) 0.025(3)
C27 0.050(4) 0.052(4) 0.043(4) 0.016(3) 0.023(3) 0.025(3)
C28 0.056(4) 0.045(4) 0.042(4) 0.014(3) 0.016(3) 0.027(3)
C29 0.073(6) 0.087(6) 0.044(5) 0.020(4) 0.016(4) 0.040(5)
C30 0.045(4) 0.050(4) 0.045(4) 0.011(3) 0.010(3) 0.021(3)
C31 0.058(5) 0.073(6) 0.062(5) 0.010(5) 0.001(4) 0.030(5)
C32 0.038(4) 0.042(4) 0.056(4) 0.010(3) 0.016(3) 0.017(3)
C33 0.054(4) 0.060(5) 0.059(5) 0.020(4) 0.015(4) 0.036(4)
C34 0.058(4) 0.054(4) 0.043(4) 0.015(3) 0.012(3) 0.039(4)
C35 0.064(5) 0.049(4) 0.040(4) 0.015(3) 0.011(3) 0.036(4)
C36 0.074(5) 0.061(5) 0.037(4) 0.016(4) 0.013(4) 0.046(4)
N37 0.070(4) 0.072(4) 0.047(4) 0.017(3) 0.016(3) 0.054(4)
C38 0.113(7) 0.063(5) 0.038(4) 0.018(4) 0.016(4) 0.063(5)
C39 0.100(7) 0.053(5) 0.038(4) 0.014(4) 0.010(4) 0.040(5)
C40 0.132(9) 0.058(5) 0.077(7) 0.034(5) 0.026(6) 0.050(6)
C41 0.078(6) 0.049(4) 0.038(4) 0.015(3) 0.009(4) 0.017(4)
C42 0.090(7) 0.072(6) 0.056(5) 0.023(5) 0.022(5) 0.025(5)
C43 0.065(5) 0.047(4) 0.046(4) 0.016(3) 0.008(4) 0.031(4)
C44 0.052(4) 0.038(4) 0.038(4) 0.009(3) 0.003(3) 0.006(3)
C45 0.083(6) 0.042(4) 0.054(5) 0.027(4) 0.031(4) 0.027(4)
C46 0.131(9) 0.041(4) 0.070(6) 0.018(4) 0.036(6) 0.033(5)
C47 0.071(5) 0.053(4) 0.056(5) 0.034(4) 0.034(4) 0.035(4)
C48 0.116(8) 0.076(6) 0.102(8) 0.057(6) 0.060(7) 0.070(6)
C49 0.047(4) 0.059(4) 0.056(4) 0.032(4) 0.020(3) 0.030(4)
C50 0.045(4) 0.045(4) 0.049(4) 0.025(3) 0.020(3) 0.027(3)
C51 0.036(3) 0.043(3) 0.037(3) 0.014(3) 0.013(3) 0.019(3)
C52 0.051(4) 0.041(4) 0.049(4) 0.024(3) 0.018(3) 0.023(3)
C53 0.046(4) 0.039(3) 0.046(4) 0.019(3) 0.015(3) 0.017(3)
C54 0.050(4) 0.048(4) 0.060(5) 0.024(4) 0.017(4) 0.026(3)
C55 0.082(6) 0.053(5) 0.072(6) 0.024(4) 0.019(5) 0.042(5)
C56 0.133(10) 0.079(7) 0.138(11) 0.049(7) 0.052(9) 0.078(8)
C57 0.070(5) 0.044(4) 0.073(6) 0.025(4) 0.016(4) 0.025(4)
C58 0.121(9) 0.063(6) 0.142(11) 0.064(7) 0.048(8) 0.042(6)
C59 0.057(5) 0.052(4) 0.062(5) 0.030(4) 0.019(4) 0.014(4)
C60 0.113(8) 0.047(5) 0.051(5) 0.013(4) 0.015(5) 0.021(5)
C61 0.061(5) 0.063(5) 0.054(5) 0.022(4) 0.010(4) 0.006(4)
C62 0.071(6) 0.058(5) 0.067(6) 0.019(4) 0.021(5) 0.021(4)
C1 0.125(7) 0.086(7) 0.156(9) 0.014(6) 0.020(7) 0.044(6)
O2 0.089(5) 0.161(8) 0.142(7) 0.002(6) 0.026(5) 0.086(6)
O66 0.088(6) 0.124(7) 0.317(12) 0.122(8) 0.076(7) 0.064(5)
O67 0.282(13) 0.221(11) 0.091(7) 0.041(8) 0.054(8) 0.135(10)
C63 0.102(8) 0.137(10) 0.146(10) 0.092(8) 0.012(8) 0.042(8)
O69 0.078(5) 0.150(7) 0.134(7) 0.051(6) 0.020(4) 0.081(5)
F3 0.162(9) 0.102(7) 0.128(8) 0.002(6) 0.020(7) 0.035(7)
F5 0.122(10) 0.120(12) 0.191(13) 0.009(11) 0.015(11) 0.039(10)
F6 0.162(13) 0.116(11) 0.124(12) 0.019(10) 0.019(11) 0.054(11)
O4 0.283(12) 0.083(6) 0.120(7) 0.041(5) -0.003(8) 0.065(7)

loop_
_atom_type_symbol
_atom_type_description
_atom_type_scat_dispersion_real
_atom_type_scat_dispersion_imag
_atom_type_scat_source
C C 0.0033 0.0016 'International Tables Vol C Tables 4.2.6.8 and 6.1.1.4'
H H 0.0000 0.0000 'International Tables Vol C Tables 4.2.6.8 and 6.1.1.4'
Ag Ag -0.8971 1.1015 'International Tables Vol C Tables 4.2.6.8 and 6.1.1.4'
F F 0.0171 0.0103 'International Tables Vol C Tables 4.2.6.8 and 6.1.1.4'
N N 0.0061 0.0033 'International Tables Vol C Tables 4.2.6.8 and 6.1.1.4'
O O 0.0106 0.0060 'International Tables Vol C Tables 4.2.6.8 and 6.1.1.4'
S S 0.1246 0.1234 'International Tables Vol C Tables 4.2.6.8 and 6.1.1.4'

loop_
_geom_angle_atom_site_label_1
_geom_angle_atom_site_label_2
_geom_angle_atom_site_label_3
_geom_angle
_geom_angle_site_symmetry_1
_geom_angle_site_symmetry_3
_geom_angle_publ_flag
Ag2 Ag1 Ag3 56.440(17) . . ?
N8 Ag1 Ag2 110.24(16) . . ?
N8 Ag1 Ag3 68.38(16) . . ?
N8 Ag1 N12 172.8(2) . . ?
N12 Ag1 Ag2 76.51(15) . . ?
N12 Ag1 Ag3 118.42(14) . . ?
Ag3 Ag2 Ag1 64.68(2) . . ?
N1 Ag2 Ag1 121.51(15) . . ?
N1 Ag2 Ag3 73.24(15) . . ?
N10 Ag2 Ag1 80.14(16) . . ?
N10 Ag2 Ag3 126.25(16) . . ?
N10 Ag2 N1 157.5(2) . . ?
Ag2 Ag3 Ag1 58.885(17) . . ?
N14 Ag3 Ag1 124.85(15) . . ?
N14 Ag3 Ag2 81.90(16) . . ?
N4 Ag3 Ag1 78.79(14) . . ?
N4 Ag3 Ag2 119.51(15) . . ?
N4 Ag3 N14 155.6(2) . . ?
O8 S3 O9 110.3(5) . . ?
O8 S3 O7 115.5(5) . . ?
O8 S3 C62 106.2(5) . . ?
O9 S3 O7 110.5(4) . . ?
O9 S3 C62 107.3(4) . . ?
O7 S3 C62 106.6(4) . . ?
O5 S2 C1 107.0(4) . . ?
O5 S2 O2 111.2(5) . . ?
O2 S2 C1 104.3(5) . . ?
O4 S2 O5 119.4(6) . . ?
O4 S2 C1 111.5(6) . . ?
O4 S2 O2 102.3(8) . . ?
O66 S1 O67 109.0(9) . . ?
O66 S1 C63 108.8(7) . . ?
O66 S1 O69 112.3(6) . . ?
O67 S1 C63 102.9(8) . . ?
O69 S1 O67 113.3(7) . . ?
O69 S1 C63 110.1(7) . . ?
C19 N14 Ag3 124.8(4) . . ?
C21 N14 Ag3 128.6(5) . . ?
C21 N14 C19 106.5(5) . . ?
C37 N1 Ag2 119.8(4) . . ?
C7 N1 Ag2 133.0(5) . . ?
C7 N1 C37 105.5(5) . . ?
C6 N2 H2 125.8 . . ?
C7 N2 H2 125.8 . . ?
C7 N2 C6 108.4(5) . . ?
C8 N3 C50 108.8(5) . . ?
C9 N3 C8 108.7(5) . . ?
C9 N3 C50 109.0(5) . . ?
C10 N4 Ag3 135.3(5) . . ?
C10 N4 C11 105.5(5) . . ?
C11 N4 Ag3 118.7(4) . . ?
C10 N5 H5 126.3 . . ?
C10 N5 C18 107.5(5) . . ?
C18 N5 H5 126.3 . . ?
C20 N6 H6 126.1 . . ?
C21 N6 H6 126.1 . . ?
C21 N6 C20 107.9(5) . . ?
C22 N7 C33 110.8(6) . . ?
C23 N7 C22 109.0(5) . . ?
C23 N7 C33 109.6(5) . . ?
C24 N8 Ag1 128.9(5) . . ?
C24 N8 C25 106.0(5) . . ?
C25 N8 Ag1 125.1(4) . . ?
C24 N9 H9 125.7 . . ?
C24 N9 C26 108.6(5) . . ?
C26 N9 H9 125.7 . . ?
C34 N10 Ag2 124.5(5) . . ?
C34 N10 C35 107.0(5) . . ?
C35 N10 Ag2 128.5(5) . . ?
C51 N11 H11 126.4 . . ?
C51 N11 C52 107.1(5) . . ?
C52 N11 H11 126.4 . . ?
C51 N12 Ag1 133.2(4) . . ?
C51 N12 C53 105.8(5) . . ?
C53 N12 Ag1 119.3(4) . . ?
N1 C37 C2 130.3(6) . . ?
C6 C37 N1 109.4(6) . . ?
C6 C37 C2 120.2(6) . . ?
C37 C2 H2A 120.7 . . ?
C3 C2 C37 118.7(6) . . ?
C3 C2 H2A 120.7 . . ?
C2 C3 C4 120.6(7) . . ?
C2 C3 C61 119.9(7) . . ?
C4 C3 C61 119.4(7) . . ?
C3 C4 C60 121.0(8) . . ?
C5 C4 C3 120.3(7) . . ?
C5 C4 C60 118.7(8) . . ?
C4 C5 H5A 120.8 . . ?
C4 C5 C6 118.3(7) . . ?
C6 C5 H5A 120.8 . . ?
N2 C6 C5 132.9(6) . . ?
C37 C6 N2 105.3(6) . . ?
C37 C6 C5 121.8(7) . . ?
N1 C7 N2 111.4(6) . . ?
N1 C7 C8 127.4(6) . . ?
N2 C7 C8 121.1(5) . . ?
N3 C8 C7 113.1(5) . . ?
N3 C8 H8A 109.0 . . ?
N3 C8 H8B 109.0 . . ?
C7 C8 H8A 109.0 . . ?
C7 C8 H8B 109.0 . . ?
H8A C8 H8B 107.8 . . ?
N3 C9 H9A 109.0 . . ?
N3 C9 H9B 109.0 . . ?
N3 C9 C10 113.0(5) . . ?
H9A C9 H9B 107.8 . . ?
C10 C9 H9A 109.0 . . ?
C10 C9 H9B 109.0 . . ?
N4 C10 N5 111.9(6) . . ?
N4 C10 C9 127.8(6) . . ?
N5 C10 C9 120.3(5) . . ?
N4 C11 C12 129.8(6) . . ?
C18 C11 N4 109.5(5) . . ?
C18 C11 C12 120.7(7) . . ?
C11 C12 H12 120.8 . . ?
C13 C12 C11 118.4(7) . . ?
C13 C12 H12 120.8 . . ?
C12 C13 C14 119.2(8) . . ?
C12 C13 C15 119.5(7) . . ?
C15 C13 C14 121.3(8) . . ?
C13 C14 H14A 109.5 . . ?
C13 C14 H14B 109.5 . . ?
C13 C14 H14C 109.5 . . ?
H14A C14 H14B 109.5 . . ?
H14A C14 H14C 109.5 . . ?
H14B C14 H14C 109.5 . . ?
C13 C15 C16 119.6(8) . . ?
C17 C15 C13 121.7(7) . . ?
C17 C15 C16 118.6(8) . . ?
C15 C16 H16A 109.5 . . ?
C15 C16 H16B 109.5 . . ?
C15 C16 H16C 109.5 . . ?
H16A C16 H16B 109.5 . . ?
H16A C16 H16C 109.5 . . ?
H16B C16 H16C 109.5 . . ?
C15 C17 H17 121.5 . . ?
C15 C17 C18 116.9(7) . . ?
C18 C17 H17 121.5 . . ?
C11 C18 N5 105.7(6) . . ?
C11 C18 C17 122.6(6) . . ?
C17 C18 N5 131.7(6) . . ?
C20 C19 N14 108.2(6) . . ?
C20 C19 C49 120.7(7) . . ?
C49 C19 N14 131.1(6) . . ?
N6 C20 C19 105.5(6) . . ?
N6 C20 C44 133.4(6) . . ?
C19 C20 C44 121.1(6) . . ?
N14 C21 N6 111.9(6) . . ?
N14 C21 C22 124.5(6) . . ?
N6 C21 C22 123.1(6) . . ?
N7 C22 C21 111.0(6) . . ?
N7 C22 H22A 109.4 . . ?
N7 C22 H22B 109.4 . . ?
C21 C22 H22A 109.4 . . ?
C21 C22 H22B 109.4 . . ?
H22A C22 H22B 108.0 . . ?
N7 C23 H23A 109.3 . . ?
N7 C23 H23B 109.3 . . ?
N7 C23 C24 111.8(5) . . ?
H23A C23 H23B 107.9 . . ?
C24 C23 H23A 109.3 . . ?
C24 C23 H23B 109.3 . . ?
N8 C24 N9 111.6(6) . . ?
N8 C24 C23 123.0(6) . . ?
N9 C24 C23 125.4(6) . . ?
N8 C25 C26 108.4(6) . . ?
N8 C25 C32 131.5(6) . . ?
C32 C25 C26 120.0(6) . . ?
N9 C26 C25 105.4(6) . . ?
N9 C26 C27 133.8(6) . . ?
C27 C26 C25 120.8(6) . . ?
C26 C27 H27 120.8 . . ?
C28 C27 C26 118.5(6) . . ?
C28 C27 H27 120.8 . . ?
C27 C28 C29 119.6(7) . . ?
C27 C28 C30 121.5(7) . . ?
C30 C28 C29 118.9(7) . . ?
C28 C29 H29A 109.5 . . ?
C28 C29 H29B 109.5 . . ?
C28 C29 H29C 109.5 . . ?
H29A C29 H29B 109.5 . . ?
H29A C29 H29C 109.5 . . ?
H29B C29 H29C 109.5 . . ?
C28 C30 C31 121.0(7) . . ?
C32 C30 C28 119.1(6) . . ?
C32 C30 C31 120.0(7) . . ?
C30 C31 H31A 109.5 . . ?
C30 C31 H31B 109.5 . . ?
C30 C31 H31C 109.5 . . ?
H31A C31 H31B 109.5 . . ?
H31A C31 H31C 109.5 . . ?
H31B C31 H31C 109.5 . . ?
C25 C32 C30 119.9(6) . . ?
C25 C32 H32 120.1 . . ?
C30 C32 H32 120.1 . . ?
N7 C33 H33A 109.1 . . ?
N7 C33 H33B 109.1 . . ?
H33A C33 H33B 107.9 . . ?
C34 C33 N7 112.3(6) . . ?
C34 C33 H33A 109.1 . . ?
C34 C33 H33B 109.1 . . ?
N10 C34 C33 126.1(6) . . ?
N10 C34 N37 111.7(7) . . ?
N37 C34 C33 122.1(6) . . ?
N10 C35 C36 107.6(7) . . ?
C43 C35 N10 132.0(6) . . ?
C43 C35 C36 120.3(7) . . ?
N37 C36 C35 106.3(7) . . ?
N37 C36 C38 132.1(7) . . ?
C38 C36 C35 121.7(8) . . ?
C34 N37 C36 107.5(6) . . ?
C34 N37 H37 126.3 . . ?
C36 N37 H37 126.3 . . ?
C36 C38 H38 121.0 . . ?
C39 C38 C36 118.0(7) . . ?
C39 C38 H38 121.0 . . ?
C38 C39 C40 119.2(8) . . ?
C38 C39 C41 120.3(7) . . ?
C41 C39 C40 120.5(9) . . ?
C39 C40 H40A 109.5 . . ?
C39 C40 H40B 109.5 . . ?
C39 C40 H40C 109.5 . . ?
H40A C40 H40B 109.5 . . ?
H40A C40 H40C 109.5 . . ?
H40B C40 H40C 109.5 . . ?
C39 C41 C42 120.2(8) . . ?
C43 C41 C39 120.4(8) . . ?
C43 C41 C42 119.3(8) . . ?
C41 C42 H42A 109.5 . . ?
C41 C42 H42B 109.5 . . ?
C41 C42 H42C 109.5 . . ?
H42A C42 H42B 109.5 . . ?
H42A C42 H42C 109.5 . . ?
H42B C42 H42C 109.5 . . ?
C35 C43 H43 120.4 . . ?
C41 C43 C35 119.1(7) . . ?
C41 C43 H43 120.4 . . ?
C20 C44 H44 121.0 . . ?
C45 C44 C20 118.1(7) . . ?
C45 C44 H44 121.0 . . ?
C44 C45 C46 119.4(8) . . ?
C44 C45 C47 121.3(7) . . ?
C47 C45 C46 119.3(8) . . ?
C45 C46 H46A 109.5 . . ?
C45 C46 H46B 109.5 . . ?
C45 C46 H46C 109.5 . . ?
H46A C46 H46B 109.5 . . ?
H46A C46 H46C 109.5 . . ?
H46B C46 H46C 109.5 . . ?
C45 C47 C48 121.3(8) . . ?
C49 C47 C45 121.0(7) . . ?
C49 C47 C48 117.7(8) . . ?
C47 C48 H48A 109.5 . . ?
C47 C48 H48B 109.5 . . ?
C47 C48 H48C 109.5 . . ?
H48A C48 H48B 109.5 . . ?
H48A C48 H48C 109.5 . . ?
H48B C48 H48C 109.5 . . ?
C19 C49 H49 121.1 . . ?
C47 C49 C19 117.8(7) . . ?
C47 C49 H49 121.1 . . ?
N3 C50 H50A 108.7 . . ?
N3 C50 H50B 108.7 . . ?
N3 C50 C51 114.1(5) . . ?
H50A C50 H50B 107.6 . . ?
C51 C50 H50A 108.7 . . ?
C51 C50 H50B 108.7 . . ?
N11 C51 C50 118.3(5) . . ?
N12 C51 N11 112.2(6) . . ?
N12 C51 C50 129.2(6) . . ?
N11 C52 C53 106.1(6) . . ?
N11 C52 C59 132.1(7) . . ?
C53 C52 C59 121.8(6) . . ?
C52 C53 N12 108.8(6) . . ?
C52 C53 C54 120.1(6) . . ?
C54 C53 N12 131.1(6) . . ?
C53 C54 H54 120.6 . . ?
C55 C54 C53 118.7(7) . . ?
C55 C54 H54 120.6 . . ?
C54 C55 C56 118.4(9) . . ?
C54 C55 C57 121.0(7) . . ?
C57 C55 C56 120.7(8) . . ?
C55 C56 H56A 109.5 . . ?
C55 C56 H56B 109.5 . . ?
C55 C56 H56C 109.5 . . ?
H56A C56 H56B 109.5 . . ?
H56A C56 H56C 109.5 . . ?
H56B C56 H56C 109.5 . . ?
C55 C57 C58 121.1(8) . . ?
C59 C57 C55 120.4(7) . . ?
C59 C57 C58 118.5(9) . . ?
C57 C58 H58A 109.5 . . ?
C57 C58 H58B 109.5 . . ?
C57 C58 H58C 109.5 . . ?
H58A C58 H58B 109.5 . . ?
H58A C58 H58C 109.5 . . ?
H58B C58 H58C 109.5 . . ?
C52 C59 H59 121.0 . . ?
C57 C59 C52 118.0(7) . . ?
C57 C59 H59 121.0 . . ?
C4 C60 H60A 109.5 . . ?
C4 C60 H60B 109.5 . . ?
C4 C60 H60C 109.5 . . ?
H60A C60 H60B 109.5 . . ?
H60A C60 H60C 109.5 . . ?
H60B C60 H60C 109.5 . . ?
C3 C61 H61A 109.5 . . ?
C3 C61 H61B 109.5 . . ?
C3 C61 H61C 109.5 . . ?
H61A C61 H61B 109.5 . . ?
H61A C61 H61C 109.5 . . ?
H61B C61 H61C 109.5 . . ?
S3 C62 H62A 109.5 . . ?
S3 C62 H62B 109.5 . . ?
S3 C62 H62C 109.5 . . ?
H62A C62 H62B 109.5 . . ?
H62A C62 H62C 109.5 . . ?
H62B C62 H62C 109.5 . . ?
F1 C1 S2 101.9(9) . . ?
F2 C1 S2 114.9(9) . . ?
F2 C1 F1 108.0(11) . . ?
F2 C1 F3 107.7(12) . . ?
F4 C1 S2 114.5(13) . . ?
F4 C1 F6 103.2(14) . . ?
F3 C1 S2 117.1(10) . . ?
F3 C1 F1 106.4(11) . . ?
F5 C1 S2 114.8(12) . . ?
F5 C1 F4 111.1(15) . . ?
F5 C1 F6 107.4(15) . . ?
F6 C1 S2 104.7(11) . . ?
S1 C63 H63A 109.5 . . ?
S1 C63 H63B 109.5 . . ?
S1 C63 H63C 109.5 . . ?
H63A C63 H63B 109.5 . . ?
H63A C63 H63C 109.5 . . ?
H63B C63 H63C 109.5 . . ?

loop_
_geom_bond_atom_site_label_1
_geom_bond_atom_site_label_2
_geom_bond_distance
_geom_bond_site_symmetry_2
_geom_bond_publ_flag
Ag1 Ag2 3.1420(8) . ?
Ag1 Ag3 3.3173(9) . ?
Ag1 N8 2.102(5) . ?
Ag1 N12 2.117(5) . ?
Ag2 Ag3 3.0582(8) . ?
Ag2 N1 2.123(5) . ?
Ag2 N10 2.119(5) . ?
Ag3 N14 2.114(5) . ?
Ag3 N4 2.112(5) . ?
S3 O8 1.429(7) . ?
S3 O9 1.437(7) . ?
S3 O7 1.439(5) . ?
S3 C62 1.755(9) . ?
S2 O5 1.405(6) . ?
S2 C1 1.652(14) . ?
S2 O2 1.440(8) . ?
S2 O4 1.358(8) . ?
S1 O66 1.401(9) . ?
S1 O67 1.491(12) . ?
S1 C63 1.734(12) . ?
S1 O69 1.411(7) . ?
F1 C1 1.443(13) . ?
F2 C1 1.312(12) . ?
F4 C1 1.336(15) . ?
N14 C19 1.399(8) . ?
N14 C21 1.316(8) . ?
N1 C37 1.393(9) . ?
N1 C7 1.327(8) . ?
N2 H2 0.8800 . ?
N2 C6 1.377(9) . ?
N2 C7 1.340(8) . ?
N3 C8 1.463(8) . ?
N3 C9 1.463(9) . ?
N3 C50 1.478(8) . ?
N4 C10 1.323(8) . ?
N4 C11 1.392(8) . ?
N5 H5 0.8800 . ?
N5 C10 1.342(8) . ?
N5 C18 1.389(8) . ?
N6 H6 0.8800 . ?
N6 C20 1.391(8) . ?
N6 C21 1.340(9) . ?
N7 C22 1.479(9) . ?
N7 C23 1.468(8) . ?
N7 C33 1.485(10) . ?
N8 C24 1.331(8) . ?
N8 C25 1.380(9) . ?
N9 H9 0.8800 . ?
N9 C24 1.333(8) . ?
N9 C26 1.364(9) . ?
N10 C34 1.312(9) . ?
N10 C35 1.392(9) . ?
N11 H11 0.8800 . ?
N11 C51 1.358(8) . ?
N11 C52 1.378(8) . ?
N12 C51 1.309(8) . ?
N12 C53 1.398(8) . ?
C37 C2 1.400(10) . ?
C37 C6 1.377(9) . ?
C2 H2A 0.9500 . ?
C2 C3 1.361(10) . ?
C3 C4 1.427(11) . ?
C3 C61 1.507(11) . ?
C4 C5 1.369(11) . ?
C4 C60 1.517(11) . ?
C5 H5A 0.9500 . ?
C5 C6 1.384(10) . ?
C7 C8 1.509(9) . ?
C8 H8A 0.9900 . ?
C8 H8B 0.9900 . ?
C9 H9A 0.9900 . ?
C9 H9B 0.9900 . ?
C9 C10 1.503(9) . ?
C11 C12 1.396(10) . ?
C11 C18 1.367(9) . ?
C12 H12 0.9500 . ?
C12 C13 1.385(11) . ?
C13 C14 1.511(11) . ?
C13 C15 1.416(12) . ?
C14 H14A 0.9800 . ?
C14 H14B 0.9800 . ?
C14 H14C 0.9800 . ?
C15 C16 1.549(12) . ?
C15 C17 1.381(11) . ?
C16 H16A 0.9800 . ?
C16 H16B 0.9800 . ?
C16 H16C 0.9800 . ?
C17 H17 0.9500 . ?
C17 C18 1.382(10) . ?
C19 C20 1.393(9) . ?
C19 C49 1.394(9) . ?
C20 C44 1.406(10) . ?
C21 C22 1.491(9) . ?
C22 H22A 0.9900 . ?
C22 H22B 0.9900 . ?
C23 H23A 0.9900 . ?
C23 H23B 0.9900 . ?
C23 C24 1.497(9) . ?
C25 C26 1.405(9) . ?
C25 C32 1.380(9) . ?
C26 C27 1.393(10) . ?
C27 H27 0.9500 . ?
C27 C28 1.377(10) . ?
C28 C29 1.540(11) . ?
C28 C30 1.410(10) . ?
C29 H29A 0.9800 . ?
C29 H29B 0.9800 . ?
C29 H29C 0.9800 . ?
C30 C31 1.493(11) . ?
C30 C32 1.395(11) . ?
C31 H31A 0.9800 . ?
C31 H31B 0.9800 . ?
C31 H31C 0.9800 . ?
C32 H32 0.9500 . ?
C33 H33A 0.9900 . ?
C33 H33B 0.9900 . ?
C33 C34 1.479(11) . ?
C34 N37 1.355(9) . ?
C35 C36 1.402(9) . ?
C35 C43 1.384(11) . ?
C36 N37 1.374(11) . ?
C36 C38 1.387(11) . ?
N37 H37 0.8800 . ?
C38 H38 0.9500 . ?
C38 C39 1.384(13) . ?
C39 C40 1.515(12) . ?
C39 C41 1.435(12) . ?
C40 H40A 0.9800 . ?
C40 H40B 0.9800 . ?
C40 H40C 0.9800 . ?
C41 C42 1.511(13) . ?
C41 C43 1.372(11) . ?
C42 H42A 0.9800 . ?
C42 H42B 0.9800 . ?
C42 H42C 0.9800 . ?
C43 H43 0.9500 . ?
C44 H44 0.9500 . ?
C44 C45 1.357(11) . ?
C45 C46 1.508(11) . ?
C45 C47 1.411(12) . ?
C46 H46A 0.9800 . ?
C46 H46B 0.9800 . ?
C46 H46C 0.9800 . ?
C47 C48 1.505(10) . ?
C47 C49 1.389(11) . ?
C48 H48A 0.9800 . ?
C48 H48B 0.9800 . ?
C48 H48C 0.9800 . ?
C49 H49 0.9500 . ?
C50 H50A 0.9900 . ?
C50 H50B 0.9900 . ?
C50 C51 1.479(9) . ?
C52 C53 1.382(10) . ?
C52 C59 1.404(10) . ?
C53 C54 1.396(9) . ?
C54 H54 0.9500 . ?
C54 C55 1.388(11) . ?
C55 C56 1.491(11) . ?
C55 C57 1.407(13) . ?
C56 H56A 0.9800 . ?
C56 H56B 0.9800 . ?
C56 H56C 0.9800 . ?
C57 C58 1.509(12) . ?
C57 C59 1.381(11) . ?
C58 H58A 0.9800 . ?
C58 H58B 0.9800 . ?
C58 H58C 0.9800 . ?
C59 H59 0.9500 . ?
C60 H60A 0.9800 . ?
C60 H60B 0.9800 . ?
C60 H60C 0.9800 . ?
C61 H61A 0.9800 . ?
C61 H61B 0.9800 . ?
C61 H61C 0.9800 . ?
C62 H62A 0.9800 . ?
C62 H62B 0.9800 . ?
C62 H62C 0.9800 . ?
C1 F3 1.325(12) . ?
C1 F5 1.314(15) . ?
C1 F6 1.430(16) . ?
C63 H63A 0.9800 . ?
C63 H63B 0.9800 . ?
C63 H63C 0.9800 . ?

loop_
_geom_torsion_atom_site_label_1
_geom_torsion_atom_site_label_2
_geom_torsion_atom_site_label_3
_geom_torsion_atom_site_label_4
_geom_torsion
_geom_torsion_site_symmetry_1
_geom_torsion_site_symmetry_2
_geom_torsion_site_symmetry_3
_geom_torsion_site_symmetry_4
_geom_torsion_publ_flag
Ag1 N8 C24 N9 -179.9(4) . . . . ?
Ag1 N8 C24 C23 0.2(9) . . . . ?
Ag1 N8 C25 C26 -179.5(4) . . . . ?
Ag1 N8 C25 C32 3.8(10) . . . . ?
Ag1 N12 C51 N11 -163.6(5) . . . . ?
Ag1 N12 C51 C50 22.6(11) . . . . ?
Ag1 N12 C53 C52 165.8(5) . . . . ?
Ag1 N12 C53 C54 -15.8(10) . . . . ?
Ag2 N1 C37 C2 -15.5(9) . . . . ?
Ag2 N1 C37 C6 167.8(4) . . . . ?
Ag2 N1 C7 N2 -164.6(5) . . . . ?
Ag2 N1 C7 C8 20.0(10) . . . . ?
Ag2 N10 C34 C33 -4.9(10) . . . . ?
Ag2 N10 C34 N37 179.2(5) . . . . ?
Ag2 N10 C35 C36 -178.9(5) . . . . ?
Ag2 N10 C35 C43 4.9(12) . . . . ?
Ag3 N14 C19 C20 -175.5(4) . . . . ?
Ag3 N14 C19 C49 5.1(10) . . . . ?
Ag3 N14 C21 N6 175.9(5) . . . . ?
Ag3 N14 C21 C22 -11.5(10) . . . . ?
Ag3 N4 C10 N5 -172.6(5) . . . . ?
Ag3 N4 C10 C9 8.5(11) . . . . ?
Ag3 N4 C11 C12 -6.9(10) . . . . ?
Ag3 N4 C11 C18 173.7(5) . . . . ?
N14 C19 C20 N6 -1.1(7) . . . . ?
N14 C19 C20 C44 179.9(6) . . . . ?
N14 C19 C49 C47 179.5(7) . . . . ?
N14 C21 C22 N7 64.5(9) . . . . ?
N1 C37 C2 C3 -176.1(7) . . . . ?
N1 C37 C6 N2 -1.2(7) . . . . ?
N1 C37 C6 C5 178.8(6) . . . . ?
N1 C7 C8 N3 -22.7(10) . . . . ?
N2 C7 C8 N3 162.3(6) . . . . ?
N3 C9 C10 N4 -27.8(9) . . . . ?
N3 C9 C10 N5 153.4(6) . . . . ?
N3 C50 C51 N11 159.1(6) . . . . ?
N3 C50 C51 N12 -27.4(10) . . . . ?
N4 C11 C12 C13 -179.3(7) . . . . ?
N4 C11 C18 N5 0.2(8) . . . . ?
N4 C11 C18 C17 -179.1(7) . . . . ?
N6 C20 C44 C45 -177.9(7) . . . . ?
N6 C21 C22 N7 -123.7(7) . . . . ?
N7 C23 C24 N8 71.0(8) . . . . ?
N7 C23 C24 N9 -108.9(7) . . . . ?
N7 C33 C34 N10 57.8(10) . . . . ?
N7 C33 C34 N37 -126.7(7) . . . . ?
N8 C25 C26 N9 -1.8(7) . . . . ?
N8 C25 C26 C27 178.6(6) . . . . ?
N8 C25 C32 C30 179.4(7) . . . . ?
N9 C26 C27 C28 -178.4(7) . . . . ?
N10 C34 N37 C36 0.2(8) . . . . ?
N10 C35 C36 N37 -1.0(8) . . . . ?
N10 C35 C36 C38 -179.7(7) . . . . ?
N10 C35 C43 C41 177.3(7) . . . . ?
N11 C52 C53 N12 1.1(8) . . . . ?
N11 C52 C53 C54 -177.5(7) . . . . ?
N11 C52 C59 C57 177.7(8) . . . . ?
N12 C53 C54 C55 -178.2(8) . . . . ?
O5 S2 C1 F1 -71.0(11) . . . . ?
O5 S2 C1 F2 45.5(13) . . . . ?
O5 S2 C1 F4 -161(2) . . . . ?
O5 S2 C1 F3 173.4(12) . . . . ?
O5 S2 C1 F5 -30(2) . . . . ?
O5 S2 C1 F6 87.0(19) . . . . ?
C37 N1 C7 N2 -0.1(7) . . . . ?
C37 N1 C7 C8 -175.5(6) . . . . ?
C37 C2 C3 C4 -1.3(10) . . . . ?
C37 C2 C3 C61 177.5(6) . . . . ?
C2 C37 C6 N2 -178.2(6) . . . . ?
C2 C37 C6 C5 1.8(10) . . . . ?
C2 C3 C4 C5 0.5(11) . . . . ?
C2 C3 C4 C60 -178.6(7) . . . . ?
C3 C4 C5 C6 1.5(11) . . . . ?
C4 C5 C6 N2 177.4(7) . . . . ?
C4 C5 C6 C37 -2.6(11) . . . . ?
C6 N2 C7 N1 -0.7(8) . . . . ?
C6 N2 C7 C8 175.0(6) . . . . ?
C6 C37 C2 C3 0.2(10) . . . . ?
C7 N1 C37 C2 177.4(7) . . . . ?
C7 N1 C37 C6 0.8(7) . . . . ?
C7 N2 C6 C37 1.1(7) . . . . ?
C7 N2 C6 C5 -178.9(7) . . . . ?
C8 N3 C9 C10 -65.5(7) . . . . ?
C8 N3 C50 C51 172.8(6) . . . . ?
C9 N3 C8 C7 163.1(5) . . . . ?
C9 N3 C50 C51 -68.9(7) . . . . ?
C10 N4 C11 C12 179.8(7) . . . . ?
C10 N4 C11 C18 0.4(7) . . . . ?
C10 N5 C18 C11 -0.7(8) . . . . ?
C10 N5 C18 C17 178.5(8) . . . . ?
C11 N4 C10 N5 -0.9(7) . . . . ?
C11 N4 C10 C9 -179.8(6) . . . . ?
C11 C12 C13 C14 179.2(9) . . . . ?
C11 C12 C13 C15 0.4(13) . . . . ?
C12 C11 C18 N5 -179.2(6) . . . . ?
C12 C11 C18 C17 1.5(12) . . . . ?
C12 C13 C15 C16 -179.4(10) . . . . ?
C12 C13 C15 C17 -2.2(14) . . . . ?
C13 C15 C17 C18 3.5(14) . . . . ?
C14 C13 C15 C16 1.8(15) . . . . ?
C14 C13 C15 C17 179.0(10) . . . . ?
C15 C17 C18 N5 177.7(8) . . . . ?
C15 C17 C18 C11 -3.2(12) . . . . ?
C16 C15 C17 C18 -179.3(9) . . . . ?
C18 N5 C10 N4 1.1(8) . . . . ?
C18 N5 C10 C9 -180.0(6) . . . . ?
C18 C11 C12 C13 0.0(11) . . . . ?
C19 N14 C21 N6 -0.4(8) . . . . ?
C19 N14 C21 C22 172.2(7) . . . . ?
C19 C20 C44 C45 0.8(11) . . . . ?
C20 N6 C21 N14 -0.3(8) . . . . ?
C20 N6 C21 C22 -173.1(7) . . . . ?
C20 C19 C49 C47 0.2(10) . . . . ?
C20 C44 C45 C46 179.0(7) . . . . ?
C20 C44 C45 C47 -0.4(11) . . . . ?
C21 N14 C19 C20 0.9(7) . . . . ?
C21 N14 C19 C49 -178.4(7) . . . . ?
C21 N6 C20 C19 0.9(8) . . . . ?
C21 N6 C20 C44 179.8(8) . . . . ?
C22 N7 C23 C24 71.2(7) . . . . ?
C22 N7 C33 C34 -166.7(5) . . . . ?
C23 N7 C22 C21 -158.0(6) . . . . ?
C23 N7 C33 C34 72.9(7) . . . . ?
C24 N8 C25 C26 2.2(7) . . . . ?
C24 N8 C25 C32 -174.5(7) . . . . ?
C24 N9 C26 C25 0.8(7) . . . . ?
C24 N9 C26 C27 -179.7(7) . . . . ?
C25 N8 C24 N9 -1.7(7) . . . . ?
C25 N8 C24 C23 178.4(6) . . . . ?
C25 C26 C27 C28 1.1(10) . . . . ?
C26 N9 C24 N8 0.6(7) . . . . ?
C26 N9 C24 C23 -179.6(6) . . . . ?
C26 C25 C32 C30 3.1(10) . . . . ?
C26 C27 C28 C29 -176.6(7) . . . . ?
C26 C27 C28 C30 3.3(10) . . . . ?
C27 C28 C30 C31 175.6(7) . . . . ?
C27 C28 C30 C32 -4.5(11) . . . . ?
C28 C30 C32 C25 1.2(10) . . . . ?
C29 C28 C30 C31 -4.4(11) . . . . ?
C29 C28 C30 C32 175.4(7) . . . . ?
C31 C30 C32 C25 -178.9(7) . . . . ?
C32 C25 C26 N9 175.3(6) . . . . ?
C32 C25 C26 C27 -4.3(10) . . . . ?
C33 N7 C22 C21 81.3(7) . . . . ?
C33 N7 C23 C24 -167.4(6) . . . . ?
C33 C34 N37 C36 -175.9(7) . . . . ?
C34 N10 C35 C36 1.1(8) . . . . ?
C34 N10 C35 C43 -175.1(8) . . . . ?
C35 N10 C34 C33 175.1(7) . . . . ?
C35 N10 C34 N37 -0.8(8) . . . . ?
C35 C36 N37 C34 0.5(8) . . . . ?
C35 C36 C38 C39 0.6(12) . . . . ?
C36 C35 C43 C41 1.5(11) . . . . ?
C36 C38 C39 C40 -178.5(8) . . . . ?
C36 C38 C39 C41 2.9(12) . . . . ?
N37 C36 C38 C39 -177.7(8) . . . . ?
C38 C36 N37 C34 179.0(8) . . . . ?
C38 C39 C41 C42 174.9(8) . . . . ?
C38 C39 C41 C43 -4.4(12) . . . . ?
C39 C41 C43 C35 2.1(12) . . . . ?
C40 C39 C41 C42 -3.6(12) . . . . ?
C40 C39 C41 C43 177.1(8) . . . . ?
C42 C41 C43 C35 -177.2(7) . . . . ?
C43 C35 C36 N37 175.8(7) . . . . ?
C43 C35 C36 C38 -2.9(11) . . . . ?
C44 C45 C47 C48 178.4(7) . . . . ?
C44 C45 C47 C49 -0.1(11) . . . . ?
C45 C47 C49 C19 0.2(11) . . . . ?
C46 C45 C47 C48 -1.0(11) . . . . ?
C46 C45 C47 C49 -179.5(7) . . . . ?
C48 C47 C49 C19 -178.4(7) . . . . ?
C49 C19 C20 N6 178.3(6) . . . . ?
C49 C19 C20 C44 -0.7(10) . . . . ?
C50 N3 C8 C7 -78.3(7) . . . . ?
C50 N3 C9 C10 176.0(5) . . . . ?
C51 N11 C52 C53 -0.7(8) . . . . ?
C51 N11 C52 C59 -177.9(8) . . . . ?
C51 N12 C53 C52 -1.0(8) . . . . ?
C51 N12 C53 C54 177.4(8) . . . . ?
C52 N11 C51 N12 0.1(8) . . . . ?
C52 N11 C51 C50 174.7(6) . . . . ?
C52 C53 C54 C55 0.1(11) . . . . ?
C53 N12 C51 N11 0.5(8) . . . . ?
C53 N12 C51 C50 -173.3(7) . . . . ?
C53 C52 C59 C57 0.8(12) . . . . ?
C53 C54 C55 C56 179.9(9) . . . . ?
C53 C54 C55 C57 -1.1(13) . . . . ?
C54 C55 C57 C58 180.0(10) . . . . ?
C54 C55 C57 C59 1.9(14) . . . . ?
C55 C57 C59 C52 -1.8(13) . . . . ?
C56 C55 C57 C58 -1.0(15) . . . . ?
C56 C55 C57 C59 -179.1(9) . . . . ?
C58 C57 C59 C52 -179.9(9) . . . . ?
C59 C52 C53 N12 178.6(7) . . . . ?
C59 C52 C53 C54 0.0(11) . . . . ?
C60 C4 C5 C6 -179.4(7) . . . . ?
C61 C3 C4 C5 -178.4(7) . . . . ?
C61 C3 C4 C60 2.6(11) . . . . ?
O2 S2 C1 F1 171.0(11) . . . . ?
O2 S2 C1 F2 -72.5(13) . . . . ?
O2 S2 C1 F4 81(2) . . . . ?
O2 S2 C1 F3 55.4(14) . . . . ?
O2 S2 C1 F5 -148(2) . . . . ?
O2 S2 C1 F6 -30.9(19) . . . . ?
O4 S2 C1 F1 61.3(13) . . . . ?
O4 S2 C1 F2 177.7(13) . . . . ?
O4 S2 C1 F4 -28(2) . . . . ?
O4 S2 C1 F3 -54.3(15) . . . . ?
O4 S2 C1 F5 102(2) . . . . ?
O4 S2 C1 F6 -141(2) . . . . ?

loop_
_smtbx_masks_void_nr
_smtbx_masks_void_average_x
_smtbx_masks_void_average_y
_smtbx_masks_void_average_z
_smtbx_masks_void_volume
_smtbx_masks_void_count_electrons
_smtbx_masks_void_content
1 0.000 0.000 0.500 445.8 88.4 ?
2 0.194 0.177 0.010 94.9 21.7 ?
3 0.063 0.300 0.306 8.0 0.7 ?
4 -0.062 0.700 0.694 8.0 0.7 ?
5 -0.194 0.823 -0.010 94.9 21.3 ?
